data_7111297
loop_
_publ_author_name
'Jahr, Holger C.'
'Nieger, Martin'
'Heinz D\"otz, Karl'

_publ_section_title
;
 Controlled haptotropic rearrangements -- towards a stereospecific
 molecular switch based on chiral arene chromium complexes
;
_journal_issue 23
_journal_name_full 'Chemical Communications'
_journal_page_first 2866
_journal_paper_doi 10.1039/b307487k
_journal_year 2003
_chemical_formula_moiety 'C24 H32 Cr O5 Si'
_chemical_formula_sum 'C24 H32 Cr O5 Si'
_chemical_formula_weight 480.59
_chemical_name_systematic
(R)-Tricarbonyl[(eta6-4a,5,6,7,8,8a)-1-tert.butyldimethylsilyloxy-2,3-diethyl-4-methoxynaphthalene]chromium(0)
_space_group_IT_number 170
_symmetry_cell_setting hexagonal
_symmetry_Int_Tables_number 170
_symmetry_space_group_name_Hall 'P 65'
_symmetry_space_group_name_H-M 'P 65'
_atom_sites_solution_hydrogens geom
_atom_sites_solution_primary direct
_atom_sites_solution_secondary difmap
_audit_creation_method SHELXL-97
_cell_angle_alpha 90.00
_cell_angle_beta 90.00
_cell_angle_gamma 120.00
_cell_formula_units_Z 6
_cell_length_a 10.4375(1)
_cell_length_b 10.4375(1)
_cell_length_c 39.4397(4)
_cell_measurement_reflns_used 2902
_cell_measurement_temperature 123(2)
_cell_measurement_theta_max 27.5
_cell_measurement_theta_min 1
_cell_volume 3720.98(6)
_computing_cell_refinement DENZO-SMN
_computing_data_collection Collect
_computing_data_reduction DENZO-SMN
_computing_molecular_graphics SHELXTL-NT
_computing_publication_material 'SHELXL-97 (Sheldrick, 1997)'
_computing_structure_refinement 'SHELXL-97 (Sheldrick, 1997)'
_computing_structure_solution 'SHELXS-97 (Sheldrick, 1990)'
_diffrn_ambient_temperature 123(2)
_diffrn_measured_fraction_theta_full 0.993
_diffrn_measured_fraction_theta_max 0.993
_diffrn_measurement_device_type 'Nonius KappaCCD'
_diffrn_measurement_method 'rotation in phi and omega, 0.5 deg.'
_diffrn_radiation_monochromator graphite
_diffrn_radiation_source 'fine-focus sealed tube'
_diffrn_radiation_type MoK\a
_diffrn_radiation_wavelength 0.71073
_diffrn_reflns_av_R_equivalents 0.0442
_diffrn_reflns_av_sigmaI/netI 0.0458
_diffrn_reflns_limit_h_max 13
_diffrn_reflns_limit_h_min -13
_diffrn_reflns_limit_k_max 13
_diffrn_reflns_limit_k_min -13
_diffrn_reflns_limit_l_max 49
_diffrn_reflns_limit_l_min -51
_diffrn_reflns_number 32874
_diffrn_reflns_theta_full 27.45
_diffrn_reflns_theta_max 27.45
_diffrn_reflns_theta_min 3.06
_diffrn_standards_decay_% none
_exptl_absorpt_coefficient_mu 0.540
_exptl_absorpt_correction_type none
_exptl_crystal_colour red
_exptl_crystal_density_diffrn 1.287
_exptl_crystal_density_meas ?
_exptl_crystal_density_method 'not measured'
_exptl_crystal_description needles
_exptl_crystal_F_000 1524
_exptl_crystal_size_max 0.40
_exptl_crystal_size_mid 0.20
_exptl_crystal_size_min 0.10
_refine_diff_density_max 0.196
_refine_diff_density_min -0.219
_refine_diff_density_rms 0.044
_refine_ls_abs_structure_details 'Flack H D (1983), Acta Cryst. A39, 876-881'
_refine_ls_abs_structure_Flack -0.015(11)
_refine_ls_extinction_method none
_refine_ls_goodness_of_fit_ref 0.984
_refine_ls_hydrogen_treatment riding
_refine_ls_matrix_type full
_refine_ls_number_parameters 280
_refine_ls_number_reflns 5624
_refine_ls_number_restraints 1
_refine_ls_restrained_S_all 0.984
_refine_ls_R_factor_all 0.0376
_refine_ls_R_factor_gt 0.0277
_refine_ls_shift/su_max 0.001
_refine_ls_shift/su_mean 0.000
_refine_ls_structure_factor_coef Fsqd
_refine_ls_weighting_details 'calc w=1/[\s^2^(Fo^2^)+(0.0266P)^2^+0.0000P] where P=(Fo^2^+2Fc^2^)/3'
_refine_ls_weighting_scheme calc
_refine_ls_wR_factor_gt 0.0545
_refine_ls_wR_factor_ref 0.0570
_reflns_number_gt 4879
_reflns_number_total 5624
_reflns_threshold_expression >2sigma(I)
_cod_data_source_file b307487ksup1.cif
_cod_data_source_block doe204
_cod_depositor_comments
;
The following automatic conversions were performed:

'_exptl_crystal_density_meas' value 'none' was changed to '?' - the
value is perceived as not measured.

Automatic conversion script
Id: cif_fix_values 3008 2015-01-20 13:52:24Z robertas 
;
_cod_original_sg_symbol_H-M P6(5)
_cod_database_code 7111297

loop_
_symmetry_equiv_pos_as_xyz
'x, y, z'
'-y, x-y, z+2/3'
'-x+y, -x, z+1/3'
'-x, -y, z+1/2'
'y, -x+y, z+1/6'
'x-y, x, z+5/6'

loop_
_atom_site_label
_atom_site_type_symbol
_atom_site_fract_x
_atom_site_fract_y
_atom_site_fract_z
_atom_site_U_iso_or_equiv
_atom_site_adp_type
_atom_site_occupancy
_atom_site_symmetry_multiplicity
_atom_site_calc_flag
_atom_site_refinement_flags
Cr1 Cr 0.86675(3) 0.17961(3) 0.909104(6) 0.02012(7) Uani 1 1 d .
C1A C 0.9580(2) 0.0743(2) 0.89870(5) 0.0292(4) Uani 1 1 d .
O1A O 1.01414(18) 0.00662(18) 0.89139(4) 0.0470(4) Uani 1 1 d .
C1B C 0.8449(2) 0.1154(2) 0.95339(5) 0.0289(4) Uani 1 1 d .
O1B O 0.83244(17) 0.07458(17) 0.98118(4) 0.0448(4) Uani 1 1 d .
C1C C 1.0502(2) 0.3384(2) 0.92049(5) 0.0324(5) Uani 1 1 d .
O1C O 1.16539(17) 0.43367(18) 0.92795(4) 0.0534(4) Uani 1 1 d .
C1 C 0.59341(19) 0.23241(19) 0.94220(4) 0.0192(4) Uani 1 1 d .
C2 C 0.63388(19) 0.3727(2) 0.95244(4) 0.0223(4) Uani 1 1 d .
C3 C 0.7410(2) 0.4976(2) 0.93347(4) 0.0218(4) Uani 1 1 d .
C4 C 0.81078(19) 0.47542(19) 0.90651(5) 0.0209(4) Uani 1 1 d .
C4A C 0.77211(19) 0.3312(2) 0.89536(4) 0.0187(4) Uani 1 1 d .
C5 C 0.8425(2) 0.3047(2) 0.86707(4) 0.0224(4) Uani 1 1 d .
H5 H 0.9225 0.3863 0.8560 0.027 Uiso 1 1 calc R
C6 C 0.7962(2) 0.1624(2) 0.85561(5) 0.0230(4) Uani 1 1 d .
H6 H 0.8378 0.1480 0.8355 0.028 Uiso 1 1 calc R
C7 C 0.6875(2) 0.0391(2) 0.87369(4) 0.0231(4) Uani 1 1 d .
H7 H 0.6567 -0.0583 0.8660 0.028 Uiso 1 1 calc R
C8 C 0.6253(2) 0.0606(2) 0.90295(4) 0.0213(4) Uani 1 1 d .
H8 H 0.5587 -0.0224 0.9162 0.026 Uiso 1 1 calc R
C8A C 0.66052(18) 0.20595(19) 0.91329(4) 0.0188(4) Uani 1 1 d .
O1 O 0.49606(13) 0.11136(13) 0.96095(3) 0.0204(3) Uani 1 1 d .
Si1 Si 0.31307(5) -0.00256(5) 0.957215(12) 0.01957(11) Uani 1 1 d .
C11 C 0.2632(2) -0.0690(2) 0.91299(5) 0.0272(4) Uani 1 1 d .
H11A H 0.3178 -0.1184 0.9060 0.041 Uiso 1 1 calc R
H11B H 0.2887 0.0152 0.8980 0.041 Uiso 1 1 calc R
H11C H 0.1567 -0.1390 0.9116 0.041 Uiso 1 1 calc R
C12 C 0.2096(2) 0.0921(2) 0.97005(5) 0.0299(4) Uani 1 1 d .
H12A H 0.2356 0.1279 0.9934 0.045 Uiso 1 1 calc R
H12B H 0.1030 0.0223 0.9686 0.045 Uiso 1 1 calc R
H12C H 0.2356 0.1760 0.9549 0.045 Uiso 1 1 calc R
C13 C 0.2807(2) -0.1558(2) 0.98723(5) 0.0275(4) Uani 1 1 d .
C14 C 0.3317(2) -0.0940(2) 1.02303(5) 0.0384(5) Uani 1 1 d .
H14A H 0.2756 -0.0475 1.0309 0.058 Uiso 1 1 calc R
H14B H 0.4374 -0.0204 1.0226 0.058 Uiso 1 1 calc R
H14C H 0.3147 -0.1748 1.0384 0.058 Uiso 1 1 calc R
C15 C 0.1148(2) -0.2725(2) 0.98790(5) 0.0385(5) Uani 1 1 d .
H15A H 0.0582 -0.2270 0.9961 0.058 Uiso 1 1 calc R
H15B H 0.0987 -0.3537 1.0030 0.058 Uiso 1 1 calc R
H15C H 0.0819 -0.3112 0.9650 0.058 Uiso 1 1 calc R
C16 C 0.3668(2) -0.2296(2) 0.97445(6) 0.0388(5) Uani 1 1 d .
H16A H 0.3334 -0.2684 0.9515 0.058 Uiso 1 1 calc R
H16B H 0.3494 -0.3110 0.9897 0.058 Uiso 1 1 calc R
H16C H 0.4727 -0.1567 0.9740 0.058 Uiso 1 1 calc R
C21 C 0.5761(2) 0.3940(2) 0.98610(5) 0.0290(4) Uani 1 1 d .
H21A H 0.4728 0.3136 0.9895 0.035 Uiso 1 1 calc R
H21B H 0.5770 0.4893 0.9859 0.035 Uiso 1 1 calc R
C22 C 0.6730(3) 0.3930(3) 1.01521(5) 0.0503(7) Uani 1 1 d .
H22A H 0.6351 0.4068 1.0368 0.075 Uiso 1 1 calc R
H22B H 0.7750 0.4735 1.0119 0.075 Uiso 1 1 calc R
H22C H 0.6710 0.2981 1.0155 0.075 Uiso 1 1 calc R
C31 C 0.7757(2) 0.6520(2) 0.94274(5) 0.0277(4) Uani 1 1 d .
H31A H 0.8708 0.7245 0.9322 0.033 Uiso 1 1 calc R
H31B H 0.7871 0.6643 0.9676 0.033 Uiso 1 1 calc R
C32 C 0.6538(2) 0.6844(2) 0.93100(6) 0.0370(5) Uani 1 1 d .
H32A H 0.6803 0.7851 0.9377 0.056 Uiso 1 1 calc R
H32B H 0.5596 0.6135 0.9416 0.056 Uiso 1 1 calc R
H32C H 0.6441 0.6751 0.9063 0.056 Uiso 1 1 calc R
O4 O 0.92825(14) 0.59300(14) 0.89011(3) 0.0259(3) Uani 1 1 d .
C41 C 0.8898(2) 0.6588(2) 0.86277(5) 0.0309(5) Uani 1 1 d .
H41A H 0.9801 0.7401 0.8529 0.046 Uiso 1 1 calc R
H41B H 0.8274 0.6970 0.8714 0.046 Uiso 1 1 calc R
H41C H 0.8356 0.5840 0.8453 0.046 Uiso 1 1 calc R

loop_
_atom_site_aniso_label
_atom_site_aniso_U_11
_atom_site_aniso_U_22
_atom_site_aniso_U_33
_atom_site_aniso_U_23
_atom_site_aniso_U_13
_atom_site_aniso_U_12
Cr1 0.01946(15) 0.02053(15) 0.02202(14) 0.00008(12) -0.00008(12) 0.01124(13)
C1A 0.0292(11) 0.0315(11) 0.0304(11) -0.0008(8) -0.0051(8) 0.0177(9)
O1A 0.0504(10) 0.0533(10) 0.0598(10) -0.0122(8) -0.0094(8) 0.0429(9)
C1B 0.0252(10) 0.0274(11) 0.0332(12) -0.0031(9) -0.0046(8) 0.0125(9)
O1B 0.0481(10) 0.0512(10) 0.0281(8) 0.0094(7) -0.0031(7) 0.0196(8)
C1C 0.0320(12) 0.0308(12) 0.0368(12) 0.0040(9) -0.0004(9) 0.0174(10)
O1C 0.0324(9) 0.0387(10) 0.0666(11) -0.0014(8) -0.0149(8) 0.0011(8)
C1 0.0178(9) 0.0218(10) 0.0179(9) 0.0034(7) 0.0020(7) 0.0097(8)
C2 0.0188(9) 0.0227(9) 0.0249(10) -0.0021(8) 0.0021(7) 0.0101(8)
C3 0.0199(9) 0.0208(10) 0.0250(9) -0.0005(7) -0.0010(8) 0.0104(8)
C4 0.0172(9) 0.0214(9) 0.0236(9) 0.0029(8) -0.0006(8) 0.0092(8)
C4A 0.0162(9) 0.0217(9) 0.0197(9) 0.0015(7) -0.0008(7) 0.0106(8)
C5 0.0205(9) 0.0270(10) 0.0208(9) 0.0040(8) 0.0037(7) 0.0126(8)
C6 0.0228(10) 0.0302(11) 0.0204(9) -0.0027(8) -0.0002(8) 0.0164(9)
C7 0.0218(10) 0.0249(10) 0.0238(9) -0.0054(8) -0.0037(8) 0.0127(8)
C8 0.0202(9) 0.0216(9) 0.0228(9) 0.0002(7) 0.0006(7) 0.0109(8)
C8A 0.0173(9) 0.0212(9) 0.0186(9) 0.0009(7) -0.0013(7) 0.0100(7)
O1 0.0199(6) 0.0182(6) 0.0208(6) 0.0020(5) 0.0036(5) 0.0077(5)
Si1 0.0185(3) 0.0200(3) 0.0207(2) 0.0012(2) 0.0014(2) 0.0099(2)
C11 0.0243(10) 0.0289(11) 0.0279(10) -0.0029(9) -0.0018(8) 0.0128(9)
C12 0.0280(11) 0.0323(11) 0.0332(11) -0.0042(9) -0.0005(9) 0.0179(9)
C13 0.0230(10) 0.0263(10) 0.0301(10) 0.0058(8) 0.0021(8) 0.0101(9)
C14 0.0403(13) 0.0392(13) 0.0289(11) 0.0116(9) -0.0015(10) 0.0148(11)
C15 0.0301(11) 0.0305(12) 0.0453(13) 0.0135(10) 0.0026(10) 0.0079(10)
C16 0.0376(13) 0.0262(11) 0.0547(14) 0.0148(10) 0.0025(10) 0.0176(10)
C21 0.0281(11) 0.0224(10) 0.0296(10) -0.0049(8) 0.0086(8) 0.0074(9)
C22 0.0419(14) 0.0656(17) 0.0278(12) -0.0125(11) 0.0020(10) 0.0152(13)
C31 0.0251(10) 0.0177(9) 0.0350(11) -0.0042(8) 0.0014(8) 0.0067(8)
C32 0.0407(13) 0.0271(11) 0.0500(14) -0.0023(10) 0.0038(10) 0.0219(11)
O4 0.0221(7) 0.0229(7) 0.0299(7) 0.0083(6) 0.0048(6) 0.0091(6)
C41 0.0392(12) 0.0256(11) 0.0274(10) 0.0061(8) 0.0035(9) 0.0158(10)

loop_
_atom_type_symbol
_atom_type_description
_atom_type_scat_dispersion_real
_atom_type_scat_dispersion_imag
_atom_type_scat_source
C C 0.0033 0.0016 'International Tables Vol C Tables 4.2.6.8 and 6.1.1.4'
H H 0.0000 0.0000 'International Tables Vol C Tables 4.2.6.8 and 6.1.1.4'
O O 0.0106 0.0060 'International Tables Vol C Tables 4.2.6.8 and 6.1.1.4'
Si Si 0.0817 0.0704 'International Tables Vol C Tables 4.2.6.8 and 6.1.1.4'
Cr Cr 0.3209 0.6236 'International Tables Vol C Tables 4.2.6.8 and 6.1.1.4'

loop_
_geom_angle_atom_site_label_1
_geom_angle_atom_site_label_2
_geom_angle_atom_site_label_3
_geom_angle
C1A Cr1 C1B 90.07(9)
C1A Cr1 C1C 88.64(9)
C1B Cr1 C1C 88.86(9)
C1A Cr1 C8 115.55(8)
C1B Cr1 C8 90.04(8)
C1C Cr1 C8 155.79(8)
C1A Cr1 C5 115.92(8)
C1B Cr1 C5 154.01(8)
C1C Cr1 C5 91.47(8)
C8 Cr1 C5 79.20(7)
C1A Cr1 C7 88.96(8)
C1B Cr1 C7 116.68(8)
C1C Cr1 C7 154.35(8)
C8 Cr1 C7 36.99(6)
C5 Cr1 C7 66.82(7)
C1A Cr1 C6 89.39(7)
C1B Cr1 C6 153.97(8)
C1C Cr1 C6 117.14(8)
C8 Cr1 C6 66.90(7)
C5 Cr1 C6 36.64(6)
C7 Cr1 C6 37.29(7)
C1A Cr1 C8A 152.42(8)
C1B Cr1 C8A 91.28(7)
C1C Cr1 C8A 118.92(8)
C8 Cr1 C8A 36.92(6)
C5 Cr1 C8A 65.97(6)
C7 Cr1 C8A 65.96(6)
C6 Cr1 C8A 77.62(6)
C1A Cr1 C4A 152.94(7)
C1B Cr1 C4A 116.97(8)
C1C Cr1 C4A 92.78(8)
C8 Cr1 C4A 66.35(7)
C5 Cr1 C4A 37.06(6)
C7 Cr1 C4A 78.21(7)
C6 Cr1 C4A 65.98(6)
C8A Cr1 C4A 36.06(6)
O1A C1A Cr1 178.42(17)
O1B C1B Cr1 179.18(18)
O1C C1C Cr1 177.72(19)
C2 C1 O1 121.06(15)
C2 C1 C8A 121.46(16)
O1 C1 C8A 117.24(15)
C1 C2 C3 120.24(16)
C1 C2 C21 118.86(16)
C3 C2 C21 120.58(16)
C4 C3 C2 119.28(16)
C4 C3 C31 120.25(16)
C2 C3 C31 120.46(16)
C3 C4 O4 121.38(16)
C3 C4 C4A 121.71(16)
O4 C4 C4A 116.81(15)
C4 C4A C8A 119.12(15)
C4 C4A C5 122.92(17)
C8A C4A C5 117.95(16)
C4 C4A Cr1 131.42(13)
C8A C4A Cr1 71.89(10)
C5 C4A Cr1 67.34(10)
C6 C5 C4A 121.44(17)
C6 C5 Cr1 72.10(11)
C4A C5 Cr1 75.60(10)
C6 C5 H5 119.3
C4A C5 H5 119.3
Cr1 C5 H5 124.6
C5 C6 C7 120.14(17)
C5 C6 Cr1 71.26(10)
C7 C6 Cr1 71.06(11)
C5 C6 H6 119.9
C7 C6 H6 119.9
Cr1 C6 H6 130.3
C8 C7 C6 119.85(17)
C8 C7 Cr1 71.19(11)
C6 C7 Cr1 71.66(11)
C8 C7 H7 120.1
C6 C7 H7 120.1
Cr1 C7 H7 129.5
C7 C8 C8A 120.82(16)
C7 C8 Cr1 71.82(11)
C8A C8 Cr1 75.81(10)
C7 C8 H8 119.6
C8A C8 H8 119.6
Cr1 C8 H8 124.4
C4A C8A C8 119.29(15)
C4A C8A C1 118.01(16)
C8 C8A C1 122.63(16)
C4A C8A Cr1 72.05(9)
C8 C8A Cr1 67.27(10)
C1 C8A Cr1 130.81(12)
C1 O1 Si1 131.33(11)
O1 Si1 C11 110.81(8)
O1 Si1 C12 110.92(8)
C11 Si1 C12 109.01(9)
O1 Si1 C13 101.79(7)
C11 Si1 C13 112.15(9)
C12 Si1 C13 112.04(9)
Si1 C11 H11A 109.5
Si1 C11 H11B 109.5
H11A C11 H11B 109.5
Si1 C11 H11C 109.5
H11A C11 H11C 109.5
H11B C11 H11C 109.5
Si1 C12 H12A 109.5
Si1 C12 H12B 109.5
H12A C12 H12B 109.5
Si1 C12 H12C 109.5
H12A C12 H12C 109.5
H12B C12 H12C 109.5
C14 C13 C16 110.29(17)
C14 C13 C15 109.47(16)
C16 C13 C15 108.52(17)
C14 C13 Si1 110.23(14)
C16 C13 Si1 108.64(13)
C15 C13 Si1 109.66(13)
C13 C14 H14A 109.5
C13 C14 H14B 109.5
H14A C14 H14B 109.5
C13 C14 H14C 109.5
H14A C14 H14C 109.5
H14B C14 H14C 109.5
C13 C15 H15A 109.5
C13 C15 H15B 109.5
H15A C15 H15B 109.5
C13 C15 H15C 109.5
H15A C15 H15C 109.5
H15B C15 H15C 109.5
C13 C16 H16A 109.5
C13 C16 H16B 109.5
H16A C16 H16B 109.5
C13 C16 H16C 109.5
H16A C16 H16C 109.5
H16B C16 H16C 109.5
C2 C21 C22 109.96(17)
C2 C21 H21A 109.7
C22 C21 H21A 109.7
C2 C21 H21B 109.7
C22 C21 H21B 109.7
H21A C21 H21B 108.2
C21 C22 H22A 109.5
C21 C22 H22B 109.5
H22A C22 H22B 109.5
C21 C22 H22C 109.5
H22A C22 H22C 109.5
H22B C22 H22C 109.5
C3 C31 C32 112.17(16)
C3 C31 H31A 109.2
C32 C31 H31A 109.2
C3 C31 H31B 109.2
C32 C31 H31B 109.2
H31A C31 H31B 107.9
C31 C32 H32A 109.5
C31 C32 H32B 109.5
H32A C32 H32B 109.5
C31 C32 H32C 109.5
H32A C32 H32C 109.5
H32B C32 H32C 109.5
C4 O4 C41 115.94(14)
O4 C41 H41A 109.5
O4 C41 H41B 109.5
H41A C41 H41B 109.5
O4 C41 H41C 109.5
H41A C41 H41C 109.5
H41B C41 H41C 109.5

loop_
_geom_bond_atom_site_label_1
_geom_bond_atom_site_label_2
_geom_bond_distance
Cr1 C1A 1.825(2)
Cr1 C1B 1.843(2)
Cr1 C1C 1.855(2)
Cr1 C8 2.1961(18)
Cr1 C5 2.2013(18)
Cr1 C7 2.2042(19)
Cr1 C6 2.2120(18)
Cr1 C8A 2.3083(17)
Cr1 C4A 2.3104(17)
Cr1 Zar 1.736(1)
C1A O1A 1.158(2)
C1B O1B 1.160(2)
C1C O1C 1.151(2)
C1 C2 1.366(3)
C1 O1 1.376(2)
C1 C8A 1.435(2)
C2 C3 1.433(3)
C2 C21 1.520(2)
C3 C4 1.373(2)
C3 C31 1.509(2)
C4 O4 1.387(2)
C4 C4A 1.419(2)
C4A C8A 1.430(2)
C4A C5 1.437(2)
C5 C6 1.387(2)
C5 H5 0.9500
C6 C7 1.412(3)
C6 H6 0.9500
C7 C8 1.396(2)
C7 H7 0.9500
C8 C8A 1.430(2)
C8 H8 0.9500
O1 Si1 1.6771(13)
Si1 C11 1.8527(19)
Si1 C12 1.862(2)
Si1 C13 1.8795(19)
C11 H11A 0.9800
C11 H11B 0.9800
C11 H11C 0.9800
C12 H12A 0.9800
C12 H12B 0.9800
C12 H12C 0.9800
C13 C14 1.533(3)
C13 C16 1.533(3)
C13 C15 1.541(3)
C14 H14A 0.9800
C14 H14B 0.9800
C14 H14C 0.9800
C15 H15A 0.9800
C15 H15B 0.9800
C15 H15C 0.9800
C16 H16A 0.9800
C16 H16B 0.9800
C16 H16C 0.9800
C21 C22 1.534(3)
C21 H21A 0.9900
C21 H21B 0.9900
C22 H22A 0.9800
C22 H22B 0.9800
C22 H22C 0.9800
C31 C32 1.542(3)
C31 H31A 0.9900
C31 H31B 0.9900
C32 H32A 0.9800
C32 H32B 0.9800
C32 H32C 0.9800
O4 C41 1.439(2)
C41 H41A 0.9800
C41 H41B 0.9800
C41 H41C 0.9800

loop_
_geom_torsion_atom_site_label_1
_geom_torsion_atom_site_label_2
_geom_torsion_atom_site_label_3
_geom_torsion_atom_site_label_4
_geom_torsion
C1B Cr1 C1A O1A 141(8)
C1C Cr1 C1A O1A -130(8)
C8 Cr1 C1A O1A 51(8)
C5 Cr1 C1A O1A -39(8)
C7 Cr1 C1A O1A 24(8)
C6 Cr1 C1A O1A -13(8)
C8A Cr1 C1A O1A 48(8)
C4A Cr1 C1A O1A -37(8)
C1A Cr1 C1B O1B 16(15)
C1C Cr1 C1B O1B -72(15)
C8 Cr1 C1B O1B 132(15)
C5 Cr1 C1B O1B -163(15)
C7 Cr1 C1B O1B 105(15)
C6 Cr1 C1B O1B 105(15)
C8A Cr1 C1B O1B 169(76)
C4A Cr1 C1B O1B -165(15)
C1A Cr1 C1C O1C -35(5)
C1B Cr1 C1C O1C 55(5)
C8 Cr1 C1C O1C 143(5)
C5 Cr1 C1C O1C -151(5)
C7 Cr1 C1C O1C -120(5)
C6 Cr1 C1C O1C -123(5)
C8A Cr1 C1C O1C 146(5)
C4A Cr1 C1C O1C 172(96)
O1 C1 C2 C3 176.89(16)
C8A C1 C2 C3 2.6(3)
O1 C1 C2 C21 3.3(3)
C8A C1 C2 C21 -170.90(16)
C1 C2 C3 C4 -5.0(3)
C21 C2 C3 C4 168.41(17)
C1 C2 C3 C31 174.29(17)
C21 C2 C3 C31 -12.3(3)
C2 C3 C4 O4 -171.64(16)
C31 C3 C4 O4 9.0(3)
C2 C3 C4 C4A 4.6(3)
C31 C3 C4 C4A -174.71(17)
C3 C4 C4A C8A -1.8(3)
O4 C4 C4A C8A 174.60(15)
C3 C4 C4A C5 179.55(17)
O4 C4 C4A C5 -4.0(3)
C3 C4 C4A Cr1 -92.8(2)
O4 C4 C4A Cr1 83.6(2)
C1A Cr1 C4A C4 -118.3(2)
C1B Cr1 C4A C4 64.26(19)
C1C Cr1 C4A C4 -25.88(18)
C8 Cr1 C4A C4 141.43(18)
C5 Cr1 C4A C4 -114.6(2)
C7 Cr1 C4A C4 178.36(18)
C6 Cr1 C4A C4 -144.46(18)
C8A Cr1 C4A C4 113.2(2)
C1A Cr1 C4A C8A 128.44(18)
C1B Cr1 C4A C8A -48.97(13)
C1C Cr1 C4A C8A -139.11(11)
C8 Cr1 C4A C8A 28.20(9)
C5 Cr1 C4A C8A 132.13(15)
C7 Cr1 C4A C8A 65.14(10)
C6 Cr1 C4A C8A 102.31(11)
C1A Cr1 C4A C5 -3.7(2)
C1B Cr1 C4A C5 178.90(12)
C1C Cr1 C4A C5 88.76(12)
C8 Cr1 C4A C5 -103.93(12)
C7 Cr1 C4A C5 -66.99(11)
C6 Cr1 C4A C5 -29.81(11)
C8A Cr1 C4A C5 -132.13(15)
C4 C4A C5 C6 -176.21(17)
C8A C4A C5 C6 5.1(3)
Cr1 C4A C5 C6 58.08(15)
C4 C4A C5 Cr1 125.72(17)
C8A C4A C5 Cr1 -52.94(14)
C1A Cr1 C5 C6 47.69(13)
C1B Cr1 C5 C6 -132.68(18)
C1C Cr1 C5 C6 136.89(12)
C8 Cr1 C5 C6 -65.61(11)
C7 Cr1 C5 C6 -29.01(11)
C8A Cr1 C5 C6 -101.90(12)
C4A Cr1 C5 C6 -130.45(16)
C1A Cr1 C5 C4A 178.13(11)
C1B Cr1 C5 C4A -2.2(2)
C1C Cr1 C5 C4A -92.66(12)
C8 Cr1 C5 C4A 64.84(11)
C7 Cr1 C5 C4A 101.43(12)
C6 Cr1 C5 C4A 130.45(16)
C8A Cr1 C5 C4A 28.55(10)
C4A C5 C6 C7 -6.2(3)
Cr1 C5 C6 C7 53.60(16)
C4A C5 C6 Cr1 -59.76(15)
C1A Cr1 C6 C5 -138.31(12)
C1B Cr1 C6 C5 132.79(18)
C1C Cr1 C6 C5 -50.15(13)
C8 Cr1 C6 C5 103.43(12)
C7 Cr1 C6 C5 132.61(16)
C8A Cr1 C6 C5 66.20(11)
C4A Cr1 C6 C5 30.14(10)
C1A Cr1 C6 C7 89.08(12)
C1B Cr1 C6 C7 0.2(2)
C1C Cr1 C6 C7 177.24(11)
C8 Cr1 C6 C7 -29.18(10)
C5 Cr1 C6 C7 -132.61(16)
C8A Cr1 C6 C7 -66.41(11)
C4A Cr1 C6 C7 -102.47(11)
C5 C6 C7 C8 0.7(3)
Cr1 C6 C7 C8 54.42(15)
C5 C6 C7 Cr1 -53.70(16)
C1A Cr1 C7 C8 137.81(12)
C1B Cr1 C7 C8 48.26(13)
C1C Cr1 C7 C8 -137.50(18)
C5 Cr1 C7 C8 -103.28(12)
C6 Cr1 C7 C8 -131.82(16)
C8A Cr1 C7 C8 -30.38(10)
C4A Cr1 C7 C8 -66.17(11)
C1A Cr1 C7 C6 -90.36(12)
C1B Cr1 C7 C6 -179.91(11)
C1C Cr1 C7 C6 -5.7(2)
C8 Cr1 C7 C6 131.82(16)
C5 Cr1 C7 C6 28.54(10)
C8A Cr1 C7 C6 101.44(11)
C4A Cr1 C7 C6 65.65(10)
C6 C7 C8 C8A 5.6(3)
Cr1 C7 C8 C8A 60.23(15)
C6 C7 C8 Cr1 -54.64(16)
C1A Cr1 C8 C7 -48.09(13)
C1B Cr1 C8 C7 -138.18(12)
C1C Cr1 C8 C7 134.50(19)
C5 Cr1 C8 C7 65.62(11)
C6 Cr1 C8 C7 29.39(10)
C8A Cr1 C8 C7 129.74(15)
C4A Cr1 C8 C7 102.16(12)
C1A Cr1 C8 C8A -177.83(10)
C1B Cr1 C8 C8A 92.07(11)
C1C Cr1 C8 C8A 4.8(2)
C5 Cr1 C8 C8A -64.13(10)
C7 Cr1 C8 C8A -129.74(15)
C6 Cr1 C8 C8A -100.35(11)
C4A Cr1 C8 C8A -27.59(9)
C4 C4A C8A C8 -177.58(16)
C5 C4A C8A C8 1.1(2)
Cr1 C4A C8A C8 -49.65(14)
C4 C4A C8A C1 -0.6(2)
C5 C4A C8A C1 178.07(16)
Cr1 C4A C8A C1 127.29(15)
C4 C4A C8A Cr1 -127.92(16)
C5 C4A C8A Cr1 50.78(14)
C7 C8 C8A C4A -6.5(3)
Cr1 C8 C8A C4A 51.82(14)
C7 C8 C8A C1 176.74(17)
Cr1 C8 C8A C1 -124.97(16)
C7 C8 C8A Cr1 -58.28(15)
C2 C1 C8A C4A 0.2(2)
O1 C1 C8A C4A -174.29(15)
C2 C1 C8A C8 176.99(17)
O1 C1 C8A C8 2.5(2)
C2 C1 C8A Cr1 90.0(2)
O1 C1 C8A Cr1 -84.4(2)
C1A Cr1 C8A C4A -129.67(16)
C1B Cr1 C8A C4A 137.74(11)
C1C Cr1 C8A C4A 48.34(13)
C8 Cr1 C8A C4A -133.89(15)
C5 Cr1 C8A C4A -29.30(10)
C7 Cr1 C8A C4A -103.45(11)
C6 Cr1 C8A C4A -66.01(10)
C1A Cr1 C8A C8 4.2(2)
C1B Cr1 C8A C8 -88.37(11)
C1C Cr1 C8A C8 -177.77(11)
C5 Cr1 C8A C8 104.60(11)
C7 Cr1 C8A C8 30.44(10)
C6 Cr1 C8A C8 67.88(10)
C4A Cr1 C8A C8 133.89(15)
C1A Cr1 C8A C1 118.5(2)
C1B Cr1 C8A C1 25.88(17)
C1C Cr1 C8A C1 -63.53(19)
C8 Cr1 C8A C1 114.2(2)
C5 Cr1 C8A C1 -141.16(18)
C7 Cr1 C8A C1 144.68(18)
C6 Cr1 C8A C1 -177.88(18)
C4A Cr1 C8A C1 -111.9(2)
C2 C1 O1 Si1 96.91(19)
C8A C1 O1 Si1 -88.61(18)
C1 O1 Si1 C11 49.42(16)
C1 O1 Si1 C12 -71.80(16)
C1 O1 Si1 C13 168.84(14)
O1 Si1 C13 C14 58.31(15)
C11 Si1 C13 C14 176.78(13)
C12 Si1 C13 C14 -60.25(17)
O1 Si1 C13 C16 -62.65(15)
C11 Si1 C13 C16 55.83(16)
C12 Si1 C13 C16 178.79(14)
O1 Si1 C13 C15 178.90(13)
C11 Si1 C13 C15 -62.63(16)
C12 Si1 C13 C15 60.34(16)
C1 C2 C21 C22 83.1(2)
C3 C2 C21 C22 -90.4(2)
C4 C3 C31 C32 103.0(2)
C2 C3 C31 C32 -76.3(2)
C3 C4 O4 C41 -88.1(2)
C4A C4 O4 C41 95.53(19)
